data_7036643
loop_
_publ_author_name
'Ng, Ho-Yuen'
'Cheung, Wai-Man'
'Kwan Huang, Enrique'
'Wong, Kang-Long'
'Sung, Herman H.-Y.'
'Williams, Ian D.'
'Leung, Wa-Hung'

_publ_section_title
;
 Ruthenium chalcogenonitrosyl and bridged nitrido complexes containing
 chelating sulfur and oxygen ligands.
;
_journal_issue 42
_journal_name_full 'Dalton transactions (Cambridge, England : 2003)'
_journal_page_first 18459
_journal_page_last 18468
_journal_paper_doi 10.1039/c5dt02513c
_journal_volume 44
_journal_year 2015
_chemical_formula_sum 'C48 H112 Cl N5 P8 Ru2 S8'
_chemical_formula_weight 1501.26
_chemical_name_systematic
; 
 ? 
;
_space_group_IT_number 14
_symmetry_cell_setting monoclinic
_symmetry_space_group_name_Hall '-P 2yn'
_symmetry_space_group_name_H-M 'P 1 21/n 1'
_atom_sites_solution_hydrogens geom
_atom_sites_solution_primary direct
_atom_sites_solution_secondary difmap
_audit_creation_method SHELXL-97
_audit_update_record
;
2015-09-02 deposited with the CCDC.
2015-09-04 downloaded from the CCDC.
;
_cell_angle_alpha 90.00
_cell_angle_beta 107.605(2)
_cell_angle_gamma 90.00
_cell_formula_units_Z 4
_cell_length_a 13.3977(2)
_cell_length_b 28.4018(4)
_cell_length_c 19.9030(3)
_cell_measurement_reflns_used 13847
_cell_measurement_temperature 173(2)
_cell_measurement_theta_max 71.45
_cell_measurement_theta_min 2.79
_cell_volume 7218.8(2)
_computing_cell_refinement
;
CrysAlisPro, Oxford Diffraction Ltd.,
Version 1.171.33.55 (release 05-01-2010 CrysAlis171 .NET)
(compiled Jan  5 2010,16:28:46)
;
_computing_data_collection
;
CrysAlisPro, Agilent Technologies,
Version 1.171.36.32 (release 02-08-2013 CrysAlis171 .NET)
(compiled Aug  2 2013,16:46:58)
;
_computing_data_reduction
;
CrysAlisPro, Oxford Diffraction Ltd.,
Version 1.171.33.55 (release 05-01-2010 CrysAlis171 .NET)
(compiled Jan  5 2010,16:28:46)
;
_computing_molecular_graphics
;
O. V. Dolomanov, L. J. Bourhis, R. J. Gildea, J. A. K. Howard and H. Puschmann,
OLEX2: a complete structure solution, refinement and analysis program.
J. Appl. Cryst. (2009). 42, 339-341.
;
_computing_publication_material
;
O. V. Dolomanov, L. J. Bourhis, R. J. Gildea, J. A. K. Howard and H. Puschmann,
OLEX2: a complete structure solution, refinement and analysis program.
J. Appl. Cryst. (2009). 42, 339-341.
;
_computing_structure_refinement 'SHELXL-97 (Sheldrick, 1997)'
_computing_structure_solution 'SHELXS-97 (Sheldrick, 1990)'
_diffrn_ambient_temperature 173(2)
_diffrn_measured_fraction_theta_full 0.989
_diffrn_measured_fraction_theta_max 0.988
_diffrn_measurement_device_type 'Xcalibur, Sapphire3, Gemini ultra'
_diffrn_measurement_method '\w scans'
_diffrn_radiation_monochromator graphite
_diffrn_radiation_source 'fine-focus sealed tube'
_diffrn_radiation_type CuK\a
_diffrn_radiation_wavelength 1.54178
_diffrn_reflns_av_R_equivalents 0.0507
_diffrn_reflns_av_sigmaI/netI 0.0576
_diffrn_reflns_limit_h_max 16
_diffrn_reflns_limit_h_min -15
_diffrn_reflns_limit_k_max 27
_diffrn_reflns_limit_k_min -34
_diffrn_reflns_limit_l_max 23
_diffrn_reflns_limit_l_min -23
_diffrn_reflns_number 26080
_diffrn_reflns_theta_full 66.50
_diffrn_reflns_theta_max 67.48
_diffrn_reflns_theta_min 2.80
_exptl_absorpt_coefficient_mu 7.829
_exptl_absorpt_correction_T_max 1.00
_exptl_absorpt_correction_T_min 0.84
_exptl_absorpt_correction_type multi-scan
_exptl_absorpt_process_details SADABs
_exptl_crystal_colour red
_exptl_crystal_density_diffrn 1.381
_exptl_crystal_density_method 'not measured'
_exptl_crystal_description plate
_exptl_crystal_F_000 3152
_exptl_crystal_size_max 0.30
_exptl_crystal_size_mid 0.25
_exptl_crystal_size_min 0.05
_refine_diff_density_max 1.109
_refine_diff_density_min -1.119
_refine_diff_density_rms 0.099
_refine_ls_extinction_method none
_refine_ls_goodness_of_fit_ref 1.010
_refine_ls_hydrogen_treatment constr
_refine_ls_matrix_type full
_refine_ls_number_parameters 681
_refine_ls_number_reflns 12841
_refine_ls_number_restraints 0
_refine_ls_restrained_S_all 1.010
_refine_ls_R_factor_all 0.0513
_refine_ls_R_factor_gt 0.0403
_refine_ls_shift/su_max 0.001
_refine_ls_shift/su_mean 0.000
_refine_ls_structure_factor_coef Fsqd
_refine_ls_weighting_details 'calc w=1/[\s^2^(Fo^2^)+(0.0490P)^2^+0.0000P] where P=(Fo^2^+2Fc^2^)/3'
_refine_ls_weighting_scheme calc
_refine_ls_wR_factor_gt 0.0936
_refine_ls_wR_factor_ref 0.0958
_reflns_number_gt 9971
_reflns_number_total 12841
_reflns_threshold_expression >2sigma(I)
_cod_data_source_file c5dt02513c1.cif
_cod_data_source_block vin26cult
_cod_depositor_comments
;
The following automatic conversions were performed:

'_symmetry_cell_setting' value 'Monoclinic' changed to 'monoclinic'
according to
/usr/data/users/saulius/crontab/automatic-downloads/rss-feeds/RSC/lib/dictionaries/cif_core.dic
dictionary named 'cif_core.dic' version 2.4.2 from 2011-04-26.

Automatic conversion script
Id: cif_fix_values 3271 2015-04-21 07:52:19Z andrius 

 Adding full bibliography for 7036640--7036645.cif.
;
_cod_original_cell_volume 7218.76(18)
_cod_original_sg_symbol_H-M P2(1)/n
_cod_database_code 7036643

loop_
_symmetry_equiv_pos_as_xyz
'x, y, z'
'-x+1/2, y+1/2, -z+1/2'
'-x, -y, -z'
'x-1/2, -y-1/2, z-1/2'

loop_
_atom_site_label
_atom_site_type_symbol
_atom_site_fract_x
_atom_site_fract_y
_atom_site_fract_z
_atom_site_U_iso_or_equiv
_atom_site_adp_type
_atom_site_occupancy
_atom_site_symmetry_multiplicity
_atom_site_calc_flag
_atom_site_refinement_flags
Ru1 Ru 0.58479(2) 0.168155(10) 0.251532(13) 0.02039(7) Uani 1 1 d .
Ru2 Ru 0.52794(2) 0.048662(10) 0.247911(14) 0.02254(7) Uani 1 1 d .
Cl1 Cl 0.62115(7) 0.25202(3) 0.26055(4) 0.02647(19) Uani 1 1 d .
P1 P 0.75312(7) 0.19889(4) 0.14361(5) 0.0261(2) Uani 1 1 d .
P2 P 0.86806(7) 0.19366(4) 0.29412(5) 0.0263(2) Uani 1 1 d .
P3 P 0.44295(7) 0.22625(4) 0.36114(5) 0.0262(2) Uani 1 1 d .
P4 P 0.33652(7) 0.23586(4) 0.20917(5) 0.0257(2) Uani 1 1 d .
P5 P 0.73349(8) -0.03491(4) 0.30496(6) 0.0332(2) Uani 1 1 d .
P6 P 0.68499(8) 0.00574(4) 0.42167(5) 0.0336(2) Uani 1 1 d .
P7 P 0.26904(7) 0.00330(4) 0.18665(5) 0.0282(2) Uani 1 1 d .
P8 P 0.34092(7) 0.02920(4) 0.07216(5) 0.0264(2) Uani 1 1 d .
S1 S 0.63316(7) 0.15546(4) 0.14380(5) 0.0273(2) Uani 1 1 d .
S2 S 0.76229(7) 0.15635(4) 0.32764(5) 0.0294(2) Uani 1 1 d .
S3 S 0.53733(7) 0.17098(4) 0.35896(5) 0.0278(2) Uani 1 1 d .
S4 S 0.41021(7) 0.18359(4) 0.17300(5) 0.0264(2) Uani 1 1 d .
S5 S 0.70708(7) 0.02768(4) 0.25276(5) 0.0310(2) Uani 1 1 d .
S6 S 0.53697(8) 0.02759(4) 0.36401(5) 0.0324(2) Uani 1 1 d .
S7 S 0.34447(7) 0.05986(4) 0.24310(5) 0.0285(2) Uani 1 1 d .
S8 S 0.49725(7) 0.02547(4) 0.13007(5) 0.0284(2) Uani 1 1 d .
N1 N 0.8541(2) 0.19931(13) 0.21255(17) 0.0306(8) Uani 1 1 d .
N2 N 0.3521(2) 0.24027(13) 0.29083(17) 0.0302(7) Uani 1 1 d .
N3 N 0.7385(3) -0.03318(14) 0.38623(19) 0.0406(9) Uani 1 1 d .
N4 N 0.2606(2) 0.00241(12) 0.10517(17) 0.0296(7) Uani 1 1 d .
N5 N 0.5560(2) 0.10768(11) 0.24903(15) 0.0212(6) Uani 1 1 d .
C1 C 0.8010(3) 0.17809(17) 0.0719(2) 0.0349(10) Uani 1 1 d .
H1A H 0.8547 0.2013 0.0672 0.042 Uiso 1 1 calc R
C2 C 0.7144(4) 0.17666(18) 0.0002(2) 0.0408(11) Uani 1 1 d .
H2A H 0.7432 0.1640 -0.0358 0.061 Uiso 1 1 calc R
H2B H 0.6880 0.2086 -0.0130 0.061 Uiso 1 1 calc R
H2C H 0.6570 0.1565 0.0040 0.061 Uiso 1 1 calc R
C3 C 0.8564(3) 0.13091(19) 0.0903(2) 0.0436(12) Uani 1 1 d .
H3A H 0.8818 0.1206 0.0514 0.065 Uiso 1 1 calc R
H3B H 0.8073 0.1075 0.0982 0.065 Uiso 1 1 calc R
H3C H 0.9158 0.1342 0.1332 0.065 Uiso 1 1 calc R
C4 C 0.7076(3) 0.25972(16) 0.1217(2) 0.0325(9) Uani 1 1 d .
H4A H 0.7150 0.2756 0.1679 0.039 Uiso 1 1 calc R
C5 C 0.7772(4) 0.28733(17) 0.0878(2) 0.0437(11) Uani 1 1 d .
H5A H 0.7551 0.3204 0.0826 0.065 Uiso 1 1 calc R
H5B H 0.7711 0.2740 0.0413 0.065 Uiso 1 1 calc R
H5C H 0.8502 0.2853 0.1176 0.065 Uiso 1 1 calc R
C6 C 0.5914(3) 0.26413(19) 0.0793(2) 0.0443(11) Uani 1 1 d .
H6A H 0.5724 0.2975 0.0723 0.066 Uiso 1 1 calc R
H6B H 0.5485 0.2489 0.1051 0.066 Uiso 1 1 calc R
H6C H 0.5791 0.2488 0.0334 0.066 Uiso 1 1 calc R
C7 C 0.8885(3) 0.25349(16) 0.3323(2) 0.0346(9) Uani 1 1 d .
H7A H 0.8326 0.2733 0.2999 0.042 Uiso 1 1 calc R
C8 C 0.9921(4) 0.27418(19) 0.3284(3) 0.0487(12) Uani 1 1 d .
H8A H 0.9962 0.3075 0.3419 0.073 Uiso 1 1 calc R
H8B H 0.9957 0.2714 0.2801 0.073 Uiso 1 1 calc R
H8C H 1.0506 0.2570 0.3606 0.073 Uiso 1 1 calc R
C9 C 0.8736(4) 0.2588(2) 0.4038(2) 0.0486(12) Uani 1 1 d .
H9A H 0.8704 0.2923 0.4146 0.073 Uiso 1 1 calc R
H9B H 0.9325 0.2441 0.4394 0.073 Uiso 1 1 calc R
H9C H 0.8082 0.2434 0.4039 0.073 Uiso 1 1 calc R
C10 C 0.9906(3) 0.16094(17) 0.3305(2) 0.0368(10) Uani 1 1 d .
H10A H 1.0458 0.1773 0.3147 0.044 Uiso 1 1 calc R
C11 C 0.9796(4) 0.11130(19) 0.3004(3) 0.0543(13) Uani 1 1 d .
H11A H 1.0480 0.0957 0.3148 0.081 Uiso 1 1 calc R
H11B H 0.9533 0.1128 0.2488 0.081 Uiso 1 1 calc R
H11C H 0.9303 0.0934 0.3182 0.081 Uiso 1 1 calc R
C12 C 1.0285(3) 0.15942(19) 0.4116(2) 0.0453(12) Uani 1 1 d .
H12A H 1.0881 0.1378 0.4274 0.068 Uiso 1 1 calc R
H12B H 0.9715 0.1484 0.4289 0.068 Uiso 1 1 calc R
H12C H 1.0501 0.1910 0.4300 0.068 Uiso 1 1 calc R
C13 C 0.3793(3) 0.20802(18) 0.4263(2) 0.0385(11) Uani 1 1 d .
H13A H 0.3395 0.2357 0.4360 0.046 Uiso 1 1 calc R
C14 C 0.3015(4) 0.1688(2) 0.3974(3) 0.0569(15) Uani 1 1 d .
H14A H 0.2684 0.1595 0.4330 0.085 Uiso 1 1 calc R
H14B H 0.3380 0.1417 0.3853 0.085 Uiso 1 1 calc R
H14C H 0.2478 0.1799 0.3550 0.085 Uiso 1 1 calc R
C15 C 0.4588(4) 0.1931(2) 0.4965(2) 0.0514(13) Uani 1 1 d .
H15A H 0.4213 0.1821 0.5289 0.077 Uiso 1 1 calc R
H15B H 0.5028 0.2201 0.5174 0.077 Uiso 1 1 calc R
H15C H 0.5029 0.1677 0.4880 0.077 Uiso 1 1 calc R
C16 C 0.5166(3) 0.28024(16) 0.3937(2) 0.0338(9) Uani 1 1 d .
H16A H 0.5322 0.2943 0.3520 0.041 Uiso 1 1 calc R
C17 C 0.4499(4) 0.31687(19) 0.4170(3) 0.0502(12) Uani 1 1 d .
H17A H 0.4846 0.3476 0.4220 0.075 Uiso 1 1 calc R
H17B H 0.4414 0.3074 0.4623 0.075 Uiso 1 1 calc R
H17C H 0.3810 0.3190 0.3815 0.075 Uiso 1 1 calc R
C18 C 0.6234(4) 0.2729(2) 0.4490(3) 0.0528(13) Uani 1 1 d .
H18A H 0.6680 0.3004 0.4495 0.079 Uiso 1 1 calc R
H18B H 0.6567 0.2447 0.4374 0.079 Uiso 1 1 calc R
H18C H 0.6138 0.2691 0.4956 0.079 Uiso 1 1 calc R
C19 C 0.1972(3) 0.22468(17) 0.1661(2) 0.0349(10) Uani 1 1 d .
H19A H 0.1857 0.2239 0.1140 0.042 Uiso 1 1 calc R
C20 C 0.1283(3) 0.2640(2) 0.1810(3) 0.0557(14) Uani 1 1 d .
H20A H 0.0546 0.2546 0.1635 0.084 Uiso 1 1 calc R
H20B H 0.1389 0.2929 0.1572 0.084 Uiso 1 1 calc R
H20C H 0.1475 0.2695 0.2319 0.084 Uiso 1 1 calc R
C21 C 0.1659(3) 0.1767(2) 0.1879(3) 0.0503(13) Uani 1 1 d .
H21A H 0.0939 0.1694 0.1598 0.075 Uiso 1 1 calc R
H21B H 0.1705 0.1774 0.2380 0.075 Uiso 1 1 calc R
H21C H 0.2133 0.1525 0.1800 0.075 Uiso 1 1 calc R
C22 C 0.3710(3) 0.29100(16) 0.1733(2) 0.0338(9) Uani 1 1 d .
H22A H 0.4489 0.2905 0.1840 0.041 Uiso 1 1 calc R
C23 C 0.3271(4) 0.29358(19) 0.0933(3) 0.0480(12) Uani 1 1 d .
H23A H 0.3574 0.3207 0.0761 0.072 Uiso 1 1 calc R
H23B H 0.2508 0.2970 0.0798 0.072 Uiso 1 1 calc R
H23C H 0.3448 0.2647 0.0726 0.072 Uiso 1 1 calc R
C24 C 0.3462(4) 0.33558(18) 0.2078(3) 0.0522(13) Uani 1 1 d .
H24A H 0.3782 0.3628 0.1921 0.078 Uiso 1 1 calc R
H24B H 0.3742 0.3327 0.2592 0.078 Uiso 1 1 calc R
H24C H 0.2701 0.3400 0.1944 0.078 Uiso 1 1 calc R
C25 C 0.6304(4) -0.07569(17) 0.2563(2) 0.0398(10) Uani 1 1 d .
H25A H 0.5636 -0.0576 0.2470 0.048 Uiso 1 1 calc R
C26 C 0.6377(4) -0.0889(2) 0.1834(3) 0.0523(13) Uani 1 1 d .
H26A H 0.5704 -0.1015 0.1545 0.078 Uiso 1 1 calc R
H26B H 0.6924 -0.1127 0.1883 0.078 Uiso 1 1 calc R
H26C H 0.6551 -0.0608 0.1605 0.078 Uiso 1 1 calc R
C27 C 0.6163(5) -0.1188(2) 0.2980(3) 0.0593(14) Uani 1 1 d .
H27A H 0.5493 -0.1340 0.2740 0.089 Uiso 1 1 calc R
H27B H 0.6171 -0.1091 0.3455 0.089 Uiso 1 1 calc R
H27C H 0.6736 -0.1411 0.3015 0.089 Uiso 1 1 calc R
C28 C 0.8582(4) -0.05740(19) 0.2976(3) 0.0496(12) Uani 1 1 d .
H28A H 0.8463 -0.0662 0.2471 0.060 Uiso 1 1 calc R
C29 C 0.8902(5) -0.1023(2) 0.3415(4) 0.083(2) Uani 1 1 d .
H29A H 0.9590 -0.1127 0.3396 0.125 Uiso 1 1 calc R
H29B H 0.8384 -0.1271 0.3224 0.125 Uiso 1 1 calc R
H29C H 0.8936 -0.0959 0.3905 0.125 Uiso 1 1 calc R
C30 C 0.9434(4) -0.0218(2) 0.3161(3) 0.0646(16) Uani 1 1 d .
H30A H 1.0055 -0.0346 0.3062 0.097 Uiso 1 1 calc R
H30B H 0.9608 -0.0141 0.3664 0.097 Uiso 1 1 calc R
H30C H 0.9202 0.0067 0.2881 0.097 Uiso 1 1 calc R
C31 C 0.6637(4) -0.01973(19) 0.5002(2) 0.0443(11) Uani 1 1 d .
H31A H 0.6295 0.0049 0.5217 0.053 Uiso 1 1 calc R
C32 C 0.5900(4) -0.06175(19) 0.4820(3) 0.0533(13) Uani 1 1 d .
H32A H 0.5731 -0.0721 0.5243 0.080 Uiso 1 1 calc R
H32B H 0.6238 -0.0875 0.4644 0.080 Uiso 1 1 calc R
H32C H 0.5254 -0.0527 0.4456 0.080 Uiso 1 1 calc R
C33 C 0.7666(5) -0.0339(2) 0.5560(3) 0.0665(17) Uani 1 1 d .
H33A H 0.7507 -0.0496 0.5955 0.100 Uiso 1 1 calc R
H33B H 0.8087 -0.0057 0.5732 0.100 Uiso 1 1 calc R
H33C H 0.8058 -0.0555 0.5350 0.100 Uiso 1 1 calc R
C34 C 0.7633(4) 0.05916(18) 0.4455(2) 0.0458(12) Uani 1 1 d .
H34A H 0.7542 0.0764 0.4003 0.055 Uiso 1 1 calc R
C35 C 0.7231(5) 0.0923(2) 0.4916(3) 0.0598(15) Uani 1 1 d .
H35A H 0.7581 0.1229 0.4945 0.090 Uiso 1 1 calc R
H35B H 0.7381 0.0789 0.5390 0.090 Uiso 1 1 calc R
H35C H 0.6474 0.0965 0.4711 0.090 Uiso 1 1 calc R
C36 C 0.8813(4) 0.0494(2) 0.4757(3) 0.0651(16) Uani 1 1 d .
H36A H 0.9204 0.0784 0.4743 0.098 Uiso 1 1 calc R
H36B H 0.9015 0.0251 0.4474 0.098 Uiso 1 1 calc R
H36C H 0.8972 0.0386 0.5245 0.098 Uiso 1 1 calc R
C37 C 0.3352(3) -0.05003(16) 0.2305(2) 0.0353(9) Uani 1 1 d .
H37A H 0.4117 -0.0437 0.2406 0.042 Uiso 1 1 calc R
C38 C 0.3138(4) -0.09431(18) 0.1846(3) 0.0503(12) Uani 1 1 d .
H38A H 0.3590 -0.1199 0.2095 0.075 Uiso 1 1 calc R
H38B H 0.3283 -0.0879 0.1401 0.075 Uiso 1 1 calc R
H38C H 0.2403 -0.1035 0.1749 0.075 Uiso 1 1 calc R
C39 C 0.3195(4) -0.05813(18) 0.3026(2) 0.0471(12) Uani 1 1 d .
H39A H 0.3649 -0.0839 0.3269 0.071 Uiso 1 1 calc R
H39B H 0.2462 -0.0664 0.2963 0.071 Uiso 1 1 calc R
H39C H 0.3374 -0.0293 0.3308 0.071 Uiso 1 1 calc R
C40 C 0.1359(3) 0.00319(17) 0.1944(2) 0.0362(10) Uani 1 1 d .
H40A H 0.1424 0.0015 0.2457 0.043 Uiso 1 1 calc R
C41 C 0.0779(4) 0.04831(19) 0.1660(3) 0.0536(14) Uani 1 1 d .
H41A H 0.0104 0.0486 0.1756 0.080 Uiso 1 1 calc R
H41B H 0.0661 0.0501 0.1150 0.080 Uiso 1 1 calc R
H41C H 0.1197 0.0754 0.1889 0.080 Uiso 1 1 calc R
C42 C 0.0737(4) -0.0396(2) 0.1590(3) 0.0591(15) Uani 1 1 d .
H42A H 0.0004 -0.0360 0.1576 0.089 Uiso 1 1 calc R
H42B H 0.1028 -0.0680 0.1858 0.089 Uiso 1 1 calc R
H42C H 0.0778 -0.0425 0.1109 0.089 Uiso 1 1 calc R
C43 C 0.3367(3) -0.00046(16) -0.0096(2) 0.0321(9) Uani 1 1 d .
H43A H 0.3897 0.0148 -0.0286 0.039 Uiso 1 1 calc R
C44 C 0.3669(4) -0.05227(17) 0.0041(2) 0.0401(10) Uani 1 1 d .
H44A H 0.3691 -0.0671 -0.0399 0.060 Uiso 1 1 calc R
H44B H 0.3150 -0.0683 0.0216 0.060 Uiso 1 1 calc R
H44C H 0.4360 -0.0545 0.0393 0.060 Uiso 1 1 calc R
C45 C 0.2292(4) 0.00400(19) -0.0659(2) 0.0443(11) Uani 1 1 d .
H45A H 0.2292 -0.0143 -0.1076 0.066 Uiso 1 1 calc R
H45B H 0.2154 0.0372 -0.0790 0.066 Uiso 1 1 calc R
H45C H 0.1747 -0.0080 -0.0468 0.066 Uiso 1 1 calc R
C46 C 0.3094(3) 0.09157(15) 0.0557(2) 0.0315(9) Uani 1 1 d .
H46A H 0.3331 0.1070 0.1030 0.038 Uiso 1 1 calc R
C47 C 0.3716(3) 0.11513(16) 0.0126(2) 0.0387(10) Uani 1 1 d .
H47A H 0.3639 0.1494 0.0146 0.058 Uiso 1 1 calc R
H47B H 0.3452 0.1045 -0.0365 0.058 Uiso 1 1 calc R
H47C H 0.4457 0.1067 0.0319 0.058 Uiso 1 1 calc R
C48 C 0.1920(4) 0.10179(19) 0.0269(3) 0.0516(13) Uani 1 1 d .
H48A H 0.1790 0.1349 0.0353 0.077 Uiso 1 1 calc R
H48B H 0.1540 0.0816 0.0508 0.077 Uiso 1 1 calc R
H48C H 0.1677 0.0954 -0.0239 0.077 Uiso 1 1 calc R

loop_
_atom_site_aniso_label
_atom_site_aniso_U_11
_atom_site_aniso_U_22
_atom_site_aniso_U_33
_atom_site_aniso_U_23
_atom_site_aniso_U_13
_atom_site_aniso_U_12
Ru1 0.01920(13) 0.02400(15) 0.01729(13) -0.00101(11) 0.00449(9) 0.00026(11)
Ru2 0.02408(13) 0.02374(15) 0.01736(13) -0.00029(11) 0.00257(10) -0.00008(11)
Cl1 0.0274(4) 0.0274(5) 0.0234(4) -0.0017(4) 0.0060(3) -0.0011(4)
P1 0.0248(4) 0.0342(6) 0.0196(4) -0.0028(4) 0.0071(3) -0.0044(4)
P2 0.0198(4) 0.0357(6) 0.0217(4) -0.0030(4) 0.0037(3) -0.0011(4)
P3 0.0247(4) 0.0347(6) 0.0192(4) -0.0010(4) 0.0067(3) 0.0043(4)
P4 0.0223(4) 0.0309(5) 0.0212(4) 0.0002(4) 0.0027(3) 0.0036(4)
P5 0.0330(5) 0.0318(6) 0.0323(5) 0.0031(5) 0.0060(4) 0.0067(5)
P6 0.0402(5) 0.0335(6) 0.0208(5) 0.0039(4) -0.0003(4) 0.0011(5)
P7 0.0264(4) 0.0307(6) 0.0264(5) -0.0011(4) 0.0062(4) -0.0031(4)
P8 0.0277(5) 0.0297(5) 0.0186(4) -0.0036(4) 0.0024(3) -0.0015(4)
S1 0.0266(4) 0.0355(5) 0.0207(4) -0.0060(4) 0.0083(3) -0.0061(4)
S2 0.0222(4) 0.0389(6) 0.0246(4) 0.0062(4) 0.0032(3) 0.0005(4)
S3 0.0309(4) 0.0344(5) 0.0192(4) 0.0032(4) 0.0092(3) 0.0070(4)
S4 0.0234(4) 0.0308(5) 0.0218(4) -0.0034(4) 0.0020(3) 0.0032(4)
S5 0.0292(4) 0.0325(5) 0.0290(5) 0.0017(4) 0.0052(4) 0.0051(4)
S6 0.0368(5) 0.0385(6) 0.0197(4) 0.0062(4) 0.0052(4) 0.0021(5)
S7 0.0272(4) 0.0321(5) 0.0255(4) -0.0034(4) 0.0070(3) -0.0020(4)
S8 0.0281(4) 0.0356(5) 0.0195(4) -0.0059(4) 0.0039(3) 0.0000(4)
N1 0.0244(15) 0.044(2) 0.0234(16) -0.0028(15) 0.0068(13) -0.0048(15)
N2 0.0273(16) 0.038(2) 0.0240(16) -0.0007(15) 0.0051(13) 0.0109(15)
N3 0.051(2) 0.035(2) 0.0283(18) 0.0112(16) 0.0009(15) 0.0071(18)
N4 0.0303(16) 0.0306(19) 0.0244(16) -0.0045(14) 0.0027(13) -0.0060(15)
N5 0.0201(13) 0.0269(17) 0.0145(13) 0.0002(12) 0.0024(11) 0.0037(12)
C1 0.031(2) 0.050(3) 0.027(2) -0.0067(19) 0.0124(16) -0.008(2)
C2 0.046(2) 0.054(3) 0.022(2) -0.008(2) 0.0099(18) -0.006(2)
C3 0.034(2) 0.058(3) 0.039(2) -0.015(2) 0.0122(18) 0.005(2)
C4 0.036(2) 0.037(2) 0.0253(19) 0.0007(18) 0.0108(16) -0.0015(19)
C5 0.059(3) 0.038(3) 0.038(2) 0.000(2) 0.021(2) -0.010(2)
C6 0.043(2) 0.054(3) 0.033(2) 0.008(2) 0.0081(19) 0.008(2)
C7 0.0282(19) 0.039(3) 0.033(2) -0.0078(19) 0.0026(16) -0.0026(18)
C8 0.041(2) 0.051(3) 0.053(3) -0.012(3) 0.011(2) -0.010(2)
C9 0.048(3) 0.061(3) 0.035(2) -0.019(2) 0.010(2) -0.001(2)
C10 0.0241(19) 0.051(3) 0.033(2) 0.000(2) 0.0050(16) 0.0056(19)
C11 0.054(3) 0.052(3) 0.050(3) -0.007(3) 0.006(2) 0.019(3)
C12 0.034(2) 0.063(3) 0.031(2) 0.002(2) -0.0023(17) 0.010(2)
C13 0.034(2) 0.055(3) 0.033(2) 0.006(2) 0.0181(18) 0.010(2)
C14 0.041(3) 0.084(4) 0.048(3) 0.018(3) 0.017(2) -0.012(3)
C15 0.051(3) 0.076(4) 0.030(2) 0.008(2) 0.017(2) 0.013(3)
C16 0.032(2) 0.039(2) 0.030(2) -0.0074(19) 0.0081(16) 0.0001(19)
C17 0.056(3) 0.046(3) 0.049(3) -0.016(2) 0.017(2) 0.006(3)
C18 0.039(2) 0.061(4) 0.050(3) -0.018(3) 0.000(2) -0.003(2)
C19 0.0212(17) 0.051(3) 0.028(2) 0.0003(19) 0.0002(15) 0.0038(19)
C20 0.027(2) 0.077(4) 0.057(3) -0.004(3) 0.004(2) 0.012(2)
C21 0.030(2) 0.064(4) 0.052(3) -0.003(3) 0.005(2) -0.010(2)
C22 0.031(2) 0.036(2) 0.034(2) 0.0062(19) 0.0102(17) 0.0088(18)
C23 0.048(3) 0.054(3) 0.039(3) 0.014(2) 0.008(2) 0.005(2)
C24 0.065(3) 0.036(3) 0.056(3) 0.006(2) 0.018(3) 0.008(2)
C25 0.046(2) 0.034(2) 0.038(2) -0.002(2) 0.0089(19) 0.003(2)
C26 0.066(3) 0.048(3) 0.041(3) -0.010(2) 0.012(2) -0.002(3)
C27 0.080(4) 0.046(3) 0.051(3) -0.001(3) 0.019(3) -0.011(3)
C28 0.041(2) 0.051(3) 0.057(3) 0.009(3) 0.015(2) 0.019(2)
C29 0.063(4) 0.066(4) 0.126(7) 0.037(4) 0.035(4) 0.031(3)
C30 0.034(2) 0.075(4) 0.081(4) 0.005(3) 0.012(3) 0.009(3)
C31 0.056(3) 0.048(3) 0.025(2) 0.006(2) 0.0049(19) 0.005(2)
C32 0.070(3) 0.053(3) 0.035(2) 0.013(2) 0.013(2) -0.005(3)
C33 0.073(4) 0.076(4) 0.036(3) 0.026(3) -0.005(3) 0.001(3)
C34 0.053(3) 0.044(3) 0.028(2) 0.001(2) -0.0061(19) -0.008(2)
C35 0.083(4) 0.044(3) 0.039(3) -0.011(2) -0.002(3) -0.004(3)
C36 0.056(3) 0.079(5) 0.051(3) -0.001(3) 0.002(3) -0.017(3)
C37 0.029(2) 0.034(2) 0.039(2) 0.004(2) 0.0063(17) -0.0019(18)
C38 0.064(3) 0.036(3) 0.052(3) 0.004(2) 0.018(2) 0.003(2)
C39 0.057(3) 0.044(3) 0.037(2) 0.009(2) 0.009(2) -0.008(2)
C40 0.0255(19) 0.043(3) 0.042(2) -0.001(2) 0.0129(17) -0.0048(19)
C41 0.038(3) 0.051(3) 0.077(4) -0.003(3) 0.025(3) 0.002(2)
C42 0.033(2) 0.060(4) 0.081(4) -0.016(3) 0.013(2) -0.013(2)
C43 0.033(2) 0.038(2) 0.0216(18) -0.0048(17) 0.0029(15) -0.0036(19)
C44 0.045(2) 0.040(3) 0.034(2) -0.009(2) 0.0105(19) -0.002(2)
C45 0.045(2) 0.053(3) 0.026(2) -0.012(2) -0.0020(18) -0.002(2)
C46 0.042(2) 0.030(2) 0.0225(18) 0.0002(17) 0.0092(16) 0.0044(19)
C47 0.050(2) 0.036(3) 0.029(2) 0.0036(19) 0.0098(19) -0.004(2)
C48 0.052(3) 0.049(3) 0.055(3) 0.013(3) 0.017(2) 0.016(2)

loop_
_atom_type_symbol
_atom_type_description
_atom_type_scat_dispersion_real
_atom_type_scat_dispersion_imag
_atom_type_scat_source
C C 0.0181 0.0091 'International Tables Vol C Tables 4.2.6.8 and 6.1.1.4'
H H 0.0000 0.0000 'International Tables Vol C Tables 4.2.6.8 and 6.1.1.4'
N N 0.0311 0.0180 'International Tables Vol C Tables 4.2.6.8 and 6.1.1.4'
P P 0.2955 0.4335 'International Tables Vol C Tables 4.2.6.8 and 6.1.1.4'
S S 0.3331 0.5567 'International Tables Vol C Tables 4.2.6.8 and 6.1.1.4'
Cl Cl 0.3639 0.7018 'International Tables Vol C Tables 4.2.6.8 and 6.1.1.4'
Ru Ru 0.0552 3.2960 'International Tables Vol C Tables 4.2.6.8 and 6.1.1.4'

loop_
_geom_angle_atom_site_label_1
_geom_angle_atom_site_label_2
_geom_angle_atom_site_label_3
_geom_angle
N5 Ru1 S3 86.74(9)
N5 Ru1 S2 92.74(9)
S3 Ru1 S2 85.55(3)
N5 Ru1 Cl1 176.88(9)
S3 Ru1 Cl1 90.15(3)
S2 Ru1 Cl1 87.28(3)
N5 Ru1 S4 89.87(9)
S3 Ru1 S4 95.96(3)
S2 Ru1 S4 177.05(4)
Cl1 Ru1 S4 90.18(3)
N5 Ru1 S1 86.86(9)
S3 Ru1 S1 173.43(4)
S2 Ru1 S1 93.29(3)
Cl1 Ru1 S1 96.26(3)
S4 Ru1 S1 85.49(3)
N5 Ru2 S8 104.96(10)
N5 Ru2 S6 106.82(10)
S8 Ru2 S6 148.21(4)
N5 Ru2 S5 91.66(9)
S8 Ru2 S5 81.05(3)
S6 Ru2 S5 98.09(3)
N5 Ru2 S7 94.99(9)
S8 Ru2 S7 97.28(3)
S6 Ru2 S7 79.90(3)
S5 Ru2 S7 173.35(4)
N1 P1 C1 105.33(18)
N1 P1 C4 109.13(19)
C1 P1 C4 106.7(2)
N1 P1 S1 117.76(13)
C1 P1 S1 105.68(15)
C4 P1 S1 111.45(13)
N1 P2 C10 105.62(19)
N1 P2 C7 106.5(2)
C10 P2 C7 107.5(2)
N1 P2 S2 120.67(13)
C10 P2 S2 103.62(16)
C7 P2 S2 112.05(14)
N2 P3 C13 107.20(19)
N2 P3 C16 106.7(2)
C13 P3 C16 107.6(2)
N2 P3 S3 119.23(13)
C13 P3 S3 102.94(16)
C16 P3 S3 112.54(14)
N2 P4 C19 107.12(18)
N2 P4 C22 111.2(2)
C19 P4 C22 107.8(2)
N2 P4 S4 119.70(13)
C19 P4 S4 104.07(15)
C22 P4 S4 106.20(14)
N3 P5 C28 109.3(2)
N3 P5 C25 110.4(2)
C28 P5 C25 107.2(2)
N3 P5 S5 115.93(15)
C28 P5 S5 106.57(18)
C25 P5 S5 107.12(16)
N3 P6 C31 108.2(2)
N3 P6 C34 113.1(2)
C31 P6 C34 109.5(2)
N3 P6 S6 116.61(14)
C31 P6 S6 102.90(17)
C34 P6 S6 105.96(17)
N4 P7 C40 108.29(19)
N4 P7 C37 110.3(2)
C40 P7 C37 107.5(2)
N4 P7 S7 116.34(14)
C40 P7 S7 106.64(15)
C37 P7 S7 107.42(15)
N4 P8 C43 107.59(19)
N4 P8 C46 112.61(18)
C43 P8 C46 110.20(19)
N4 P8 S8 115.98(13)
C43 P8 S8 103.16(14)
C46 P8 S8 106.85(14)
P1 S1 Ru1 109.40(5)
P2 S2 Ru1 111.80(5)
P3 S3 Ru1 112.28(5)
P4 S4 Ru1 112.37(5)
P5 S5 Ru2 104.47(5)
P6 S6 Ru2 112.20(5)
P7 S7 Ru2 104.05(5)
P8 S8 Ru2 112.61(5)
P2 N1 P1 132.9(2)
P4 N2 P3 135.0(2)
P6 N3 P5 125.6(2)
P7 N4 P8 123.9(2)
Ru2 N5 Ru1 179.13(18)
C3 C1 C2 112.1(4)
C3 C1 P1 110.9(3)
C2 C1 P1 112.7(3)
C5 C4 C6 111.6(4)
C5 C4 P1 112.6(3)
C6 C4 P1 114.5(3)
C9 C7 C8 113.1(4)
C9 C7 P2 115.8(3)
C8 C7 P2 110.9(3)
C11 C10 C12 110.4(4)
C11 C10 P2 110.2(3)
C12 C10 P2 113.6(3)
C14 C13 C15 110.6(4)
C14 C13 P3 110.7(3)
C15 C13 P3 112.3(3)
C17 C16 C18 112.2(4)
C17 C16 P3 112.0(3)
C18 C16 P3 115.3(3)
C21 C19 C20 111.2(4)
C21 C19 P4 110.5(3)
C20 C19 P4 111.8(3)
C23 C22 C24 111.3(4)
C23 C22 P4 112.6(3)
C24 C22 P4 114.7(3)
C27 C25 C26 112.0(4)
C27 C25 P5 114.6(4)
C26 C25 P5 113.6(3)
C30 C28 C29 111.3(5)
C30 C28 P5 113.1(4)
C29 C28 P5 110.4(4)
C32 C31 C33 110.0(5)
C32 C31 P6 111.5(3)
C33 C31 P6 112.7(4)
C35 C34 C36 112.7(4)
C35 C34 P6 113.0(4)
C36 C34 P6 113.2(4)
C39 C37 C38 112.5(4)
C39 C37 P7 112.7(3)
C38 C37 P7 114.7(3)
C41 C40 C42 110.8(4)
C41 C40 P7 111.6(3)
C42 C40 P7 111.9(3)
C44 C43 C45 110.4(4)
C44 C43 P8 110.6(3)
C45 C43 P8 112.5(3)
C47 C46 C48 112.5(4)
C47 C46 P8 113.1(3)
C48 C46 P8 114.0(3)

loop_
_geom_bond_atom_site_label_1
_geom_bond_atom_site_label_2
_geom_bond_distance
Ru1 N5 1.758(3)
Ru1 S3 2.4093(9)
Ru1 S2 2.4255(9)
Ru1 Cl1 2.4269(10)
Ru1 S4 2.4278(9)
Ru1 S1 2.4472(9)
Ru2 N5 1.717(3)
Ru2 S8 2.3495(9)
Ru2 S6 2.3543(9)
Ru2 S5 2.4464(10)
Ru2 S7 2.4515(9)
P1 N1 1.610(3)
P1 C1 1.832(4)
P1 C4 1.840(5)
P1 S1 2.0268(13)
P2 N1 1.585(3)
P2 C10 1.834(4)
P2 C7 1.847(5)
P2 S2 2.0367(13)
P3 N2 1.603(3)
P3 C13 1.829(4)
P3 C16 1.833(4)
P3 S3 2.0244(14)
P4 N2 1.580(3)
P4 C19 1.831(4)
P4 C22 1.837(4)
P4 S4 2.0315(14)
P5 N3 1.599(4)
P5 C28 1.835(5)
P5 C25 1.838(5)
P5 S5 2.0352(15)
P6 N3 1.594(4)
P6 C31 1.821(5)
P6 C34 1.824(5)
P6 S6 2.0636(14)
P7 N4 1.591(3)
P7 C40 1.836(4)
P7 C37 1.837(4)
P7 S7 2.0439(14)
P8 N4 1.612(3)
P8 C43 1.818(4)
P8 C46 1.828(4)
P8 S8 2.0654(13)
C1 C3 1.522(7)
C1 C2 1.543(5)
C4 C5 1.524(6)
C4 C6 1.535(6)
C7 C9 1.503(6)
C7 C8 1.530(6)
C10 C11 1.521(7)
C10 C12 1.539(6)
C13 C14 1.515(7)
C13 C15 1.537(6)
C16 C17 1.532(6)
C16 C18 1.533(6)
C19 C21 1.526(7)
C19 C20 1.533(6)
C22 C23 1.522(6)
C22 C24 1.525(6)
C25 C27 1.523(7)
C25 C26 1.530(6)
C28 C30 1.486(8)
C28 C29 1.532(7)
C31 C32 1.522(7)
C31 C33 1.539(6)
C34 C35 1.522(7)
C34 C36 1.537(7)
C37 C39 1.529(6)
C37 C38 1.530(6)
C40 C41 1.517(7)
C40 C42 1.522(6)
C43 C44 1.529(6)
C43 C45 1.539(5)
C46 C47 1.519(5)
C46 C48 1.531(6)
